data_4062011
_journal_name_full Organometallics
_journal_year 2003
_chemical_formula_sum 'C13 H17.22 N O2.11'
_chemical_formula_weight 221.26
_space_group_IT_number 88
_symmetry_cell_setting tetragonal
_symmetry_space_group_name_Hall '-I 4ad'
_symmetry_space_group_name_H-M 'I 41/a :2'
_cell_angle_alpha 90.00
_cell_angle_beta 90.00
_cell_angle_gamma 90.00
_cell_formula_units_Z 16
_cell_length_a 17.8744(14)
_cell_length_b 17.8744(14)
_cell_length_c 15.6983(18)
_cell_measurement_temperature 133(2)
_cell_volume 5015.5(8)
_diffrn_ambient_temperature 133(2)
_exptl_crystal_density_diffrn 1.172
_cod_original_sg_symbol_H-M 'I 41/a'
_cod_database_code 4062011

loop_
_symmetry_equiv_pos_as_xyz
'x, y, z'
'-x+1/2, -y, z+1/2'
'-y+3/4, x+1/4, z+1/4'
'y+3/4, -x+3/4, z+3/4'
'x+1/2, y+1/2, z+1/2'
'-x+1, -y+1/2, z+1'
'-y+5/4, x+3/4, z+3/4'
'y+5/4, -x+5/4, z+5/4'
'-x, -y, -z'
'x-1/2, y, -z-1/2'
'y-3/4, -x-1/4, -z-1/4'
'-y-3/4, x-3/4, -z-3/4'
'-x+1/2, -y+1/2, -z+1/2'
'x, y+1/2, -z'
'y-1/4, -x+1/4, -z+1/4'
'-y-1/4, x-1/4, -z-1/4'

loop_
_atom_site_label
_atom_site_type_symbol
_atom_site_fract_x
_atom_site_fract_y
_atom_site_fract_z
_atom_site_U_iso_or_equiv
_atom_site_adp_type
_atom_site_occupancy
_atom_site_symmetry_multiplicity
_atom_site_calc_flag
_atom_site_refinement_flags
_atom_site_disorder_assembly
_atom_site_disorder_group
C1 C 0.27459(8) 0.01481(8) 0.47946(9) 0.0244(3) Uani 1 1 d . . .
C2 C 0.35019(8) 0.03110(8) 0.46294(9) 0.0262(4) Uani 1 1 d . . .
C3 C 0.39909(9) -0.02752(9) 0.44543(10) 0.0321(4) Uani 1 1 d . . .
H3 H 0.4504 -0.0170 0.4350 0.038 Uiso 1 1 calc R . .
C4 C 0.37462(9) -0.10049(9) 0.44301(10) 0.0366(4) Uani 1 1 d . . .
H4 H 0.4087 -0.1398 0.4305 0.044 Uiso 1 1 calc R . .
C5 C 0.30022(9) -0.11638(9) 0.45886(10) 0.0364(4) Uani 1 1 d . . .
H5 H 0.2831 -0.1667 0.4571 0.044 Uiso 1 1 calc R . .
C6 C 0.25060(8) -0.05904(8) 0.47734(10) 0.0308(4) Uani 1 1 d . . .
H6 H 0.1996 -0.0704 0.4887 0.037 Uiso 1 1 calc R . .
C7 C 0.22186(8) 0.07529(8) 0.50813(9) 0.0224(3) Uani 1 1 d . . .
C8 C 0.09453(8) 0.13010(8) 0.48776(9) 0.0230(3) Uani 1 1 d . . .
C9 C 0.11969(8) 0.20970(8) 0.46821(10) 0.0308(4) Uani 1 1 d . . .
H9A H 0.1624 0.2226 0.5045 0.037 Uiso 1 1 calc R . .
H9B H 0.0784 0.2444 0.4793 0.037 Uiso 1 1 calc R . .
H9C H 0.1345 0.2132 0.4082 0.037 Uiso 1 1 calc R . .
C10 C 0.02932(8) 0.10826(9) 0.43014(10) 0.0319(4) Uani 1 1 d . . .
H10A H 0.0438 0.1150 0.3704 0.038 Uiso 1 1 calc R . .
H10B H -0.0139 0.1400 0.4429 0.038 Uiso 1 1 calc R . .
H10C H 0.0162 0.0558 0.4401 0.038 Uiso 1 1 calc R . .
C11 C 0.07107(8) 0.12219(8) 0.58081(9) 0.0298(4) Uani 1 1 d . . .
H11A H 0.0550 0.0706 0.5916 0.036 Uiso 1 1 calc R . .
H11B H 0.0296 0.1565 0.5928 0.036 Uiso 1 1 calc R . .
H11C H 0.1135 0.1344 0.6178 0.036 Uiso 1 1 calc R . .
C12 C 0.38177(9) 0.10890(9) 0.46220(9) 0.0305(4) Uani 1 1 d . . .
C13 C 0.34081(9) 0.17103(9) 0.41775(10) 0.0395(4) Uani 1 1 d . . .
H13A H 0.3271 0.2096 0.4593 0.047 Uiso 1 1 calc R . .
H13B H 0.2954 0.1511 0.3910 0.047 Uiso 1 1 calc R . .
H13C H 0.3732 0.1929 0.3740 0.047 Uiso 1 1 calc R . .
N N 0.15580(6) 0.07702(6) 0.46843(8) 0.0226(3) Uani 1 1 d . . .
H0 H 0.1507(8) 0.0502(8) 0.4213(10) 0.027(4) Uiso 1 1 d . . .
O1 O 0.24044(5) 0.11875(5) 0.56595(6) 0.0271(3) Uani 1 1 d . . .
O2 O 0.44304(6) 0.11994(7) 0.49371(8) 0.0463(3) Uani 1 1 d . . .
O1W O 0.5000 -0.2500 0.4577(5) 0.053(3) Uiso 0.220(5) 2 d SP . .

loop_
_atom_site_aniso_label
_atom_site_aniso_U_11
_atom_site_aniso_U_22
_atom_site_aniso_U_33
_atom_site_aniso_U_23
_atom_site_aniso_U_13
_atom_site_aniso_U_12
C1 0.0253(8) 0.0277(8) 0.0203(8) -0.0032(6) -0.0049(6) 0.0063(7)
C2 0.0248(8) 0.0330(9) 0.0209(8) -0.0025(6) -0.0022(6) 0.0064(7)
C3 0.0255(8) 0.0415(10) 0.0293(9) -0.0050(7) -0.0009(7) 0.0091(8)
C4 0.0344(10) 0.0362(10) 0.0392(10) -0.0114(7) -0.0069(7) 0.0162(8)
C5 0.0379(10) 0.0273(9) 0.0440(10) -0.0068(7) -0.0104(8) 0.0078(8)
C6 0.0263(8) 0.0310(9) 0.0350(9) -0.0037(7) -0.0056(7) 0.0038(7)
C7 0.0226(8) 0.0241(8) 0.0204(7) 0.0006(6) -0.0009(6) 0.0013(6)
C8 0.0213(8) 0.0226(8) 0.0251(8) -0.0050(6) -0.0011(6) 0.0057(6)
C9 0.0326(9) 0.0268(8) 0.0329(9) -0.0002(7) -0.0035(7) 0.0047(7)
C10 0.0218(8) 0.0355(9) 0.0385(9) -0.0080(7) -0.0055(7) 0.0059(7)
C11 0.0289(8) 0.0295(8) 0.0312(9) -0.0037(7) 0.0053(7) 0.0037(7)
C12 0.0264(9) 0.0374(9) 0.0277(8) -0.0026(7) 0.0077(7) 0.0035(7)
C13 0.0503(11) 0.0355(9) 0.0326(9) 0.0045(7) 0.0026(8) 0.0015(8)
N 0.0218(7) 0.0248(7) 0.0212(7) -0.0069(5) -0.0030(5) 0.0051(5)
O1 0.0291(6) 0.0281(6) 0.0239(6) -0.0052(4) -0.0063(4) 0.0030(5)
O2 0.0270(6) 0.0463(7) 0.0657(9) -0.0008(6) -0.0001(6) -0.0026(6)

loop_
_geom_bond_atom_site_label_1
_geom_bond_atom_site_label_2
_geom_bond_distance
_geom_bond_site_symmetry_2
_geom_bond_publ_flag
C1 C6 1.388(2) . ?
C1 C2 1.406(2) . ?
C1 C7 1.5033(19) . ?
C2 C3 1.392(2) . ?
C2 C12 1.501(2) . ?
C3 C4 1.376(2) . ?
C4 C5 1.382(2) . ?
C5 C6 1.386(2) . ?
C7 O1 1.2400(16) . ?
C7 N 1.3354(17) . ?
C8 N 1.4804(17) . ?
C8 C9 1.5234(19) . ?
C8 C10 1.5263(19) . ?
C8 C11 1.526(2) . ?
C12 O2 1.2178(18) . ?
C12 C13 1.502(2) . ?
